data_2020527
loop_
_publ_author_name
'Schwade, V\^ania Denise'
'Faoro, Eliandro'
'Schulz Lang, Ernesto'

_publ_section_title
;
 Intermolecular Pb&#x00B7;&#x00B7;&#x00B7;N interactions in lead(II)
 dimers producing a supramolecular two-dimensional metal--organic
 compound:
 bis[\m~2~-<i>N</i>'-(2-oxidobenzylidene)benzohydrazidato-\k^4^<i>O</i>:<i>O</i>,<i>N</i>',<i>O</i>']dilead(II)
;
_journal_coeditor_code LG3189
_journal_issue 7
_journal_name_full 'Acta Crystallographica Section C'
_journal_page_first 525
_journal_page_last 529
_journal_paper_doi 10.1107/S2053229616008755
_journal_volume 72
_journal_year 2016
_chemical_formula_iupac '[Pb2 (C14 H10 N2 O2)2]'
_chemical_formula_moiety 'C28 H20 N4 O4 Pb2'
_chemical_formula_sum 'C28 H20 N4 O4 Pb2'
_chemical_formula_weight 890.86
_chemical_name_systematic
Bis[\m~2~-<i>N</i>'-(2-oxidobenzylidene)benzohydrazidato-\k^4^<i>O</i>:<i>O</i>,<i>N</i>',<i>O</i>']dilead(II)
_space_group_IT_number 2
_symmetry_cell_setting triclinic
_symmetry_space_group_name_Hall '-P 1'
_symmetry_space_group_name_H-M 'P -1'
_atom_sites_solution_hydrogens geom
_audit_conform_dict_name cif_core.dic
_audit_conform_dict_version 2.4.3
_audit_creation_method 'WinGX routine CIF_UPDATE'
_cell_angle_alpha 112.213(3)
_cell_angle_beta 101.395(3)
_cell_angle_gamma 95.781(3)
_cell_formula_units_Z 2
_cell_length_a 8.3754(7)
_cell_length_b 12.6354(10)
_cell_length_c 13.6686(11)
_cell_measurement_reflns_used 9872
_cell_measurement_temperature 300(2)
_cell_measurement_theta_max 28.29
_cell_measurement_theta_min 2.79
_cell_volume 1287.99(19)
_computing_cell_refinement
;
SAINT (Bruker, 2014)
;
_computing_data_collection
;
APEX2 (Bruker, 2014)
;
_computing_data_reduction
;
SAINT (Bruker, 2014)
;
_computing_molecular_graphics
;
DIAMOND (Brandenburg, 2012)
;
_computing_publication_material
;
WinGX (Farrugia, 2012)
;
_computing_structure_refinement
;
SHELXL2014 (Sheldrick, 2015b)
;
_computing_structure_solution
;
SHELXT2014 (Sheldrick, 2015a)
;
_diffrn_ambient_temperature 300(2)
_diffrn_measured_fraction_theta_full 0.999
_diffrn_measured_fraction_theta_max 0.997
_diffrn_measurement_device_type 'Bruker APEXII CCD'
_diffrn_radiation_type MoK\a
_diffrn_radiation_wavelength 0.71073
_diffrn_reflns_av_R_equivalents 0.0355
_diffrn_reflns_limit_h_max 11
_diffrn_reflns_limit_h_min -11
_diffrn_reflns_limit_k_max 16
_diffrn_reflns_limit_k_min -16
_diffrn_reflns_limit_l_max 18
_diffrn_reflns_limit_l_min -18
_diffrn_reflns_number 45814
_diffrn_reflns_theta_full 25.242
_diffrn_reflns_theta_max 28.349
_diffrn_reflns_theta_min 2.528
_diffrn_standards_number 0
_exptl_absorpt_coefficient_mu 13.097
_exptl_absorpt_correction_T_max 0.7457
_exptl_absorpt_correction_T_min 0.5260
_exptl_absorpt_correction_type multi-scan
_exptl_absorpt_process_details
;
(SADABS; Bruker, 2014)
;
_exptl_crystal_density_diffrn 2.297
_exptl_crystal_density_method 'not measured'
_exptl_crystal_description plate
_exptl_crystal_F_000 824
_exptl_crystal_size_max 0.106
_exptl_crystal_size_mid 0.063
_exptl_crystal_size_min 0.053
_refine_diff_density_max 0.348
_refine_diff_density_min -0.833
_refine_ls_extinction_method none
_refine_ls_goodness_of_fit_ref 1.068
_refine_ls_hydrogen_treatment constr
_refine_ls_matrix_type full
_refine_ls_number_constraints 0
_refine_ls_number_parameters 343
_refine_ls_number_reflns 6413
_refine_ls_number_restraints 0
_refine_ls_restrained_S_all 1.068
_refine_ls_R_factor_all 0.0251
_refine_ls_R_factor_gt 0.0177
_refine_ls_shift/su_max 0.002
_refine_ls_shift/su_mean 0
_refine_ls_structure_factor_coef Fsqd
_refine_ls_weighting_details 'w=1/[\s^2^(Fo^2^)+(0.0126P)^2^+0.6635P] where P=(Fo^2^+2Fc^2^)/3'
_refine_ls_weighting_scheme calc
_refine_ls_wR_factor_gt 0.0354
_refine_ls_wR_factor_ref 0.037
_reflns_number_gt 5551
_reflns_number_total 6413
_reflns_threshold_expression 'I > 2\s(I)'
_cod_data_source_file lg3189sup1.cif
_cod_data_source_block I
_cod_depositor_comments 'Adding full bibliography for 2020527.cif.'
_cod_original_cell_volume 1287.99(18)
_cod_database_code 2020527
_cod_database_fobs_code 2020527

loop_
_symmetry_equiv_pos_as_xyz
'x, y, z'
'-x, -y, -z'

loop_
_atom_site_type_symbol
_atom_site_label
_atom_site_fract_x
_atom_site_fract_y
_atom_site_fract_z
_atom_site_U_iso_or_equiv
_atom_site_adp_type
_atom_site_calc_flag
_atom_site_occupancy
Pb Pb1A 0.30861(2) 0.58062(2) 0.50254(2) 0.03340(3) Uani d 1
O O1A 0.5022(2) 0.50480(18) 0.60080(15) 0.0384(5) Uani d 1
O O2A 0.1000(2) 0.47024(18) 0.34376(16) 0.0406(5) Uani d 1
N N1A 0.1560(3) 0.41253(18) 0.51006(17) 0.0296(5) Uani d 1
N N2A 0.0066(3) 0.35826(19) 0.42986(18) 0.0323(5) Uani d 1
C C1A 0.4796(3) 0.4751(2) 0.6818(2) 0.0314(6) Uani d 1
C C2A 0.6111(3) 0.5049(3) 0.7748(2) 0.0392(6) Uani d 1
H H2A 0.7123 0.5476 0.7805 0.047 Uiso calc 1
C C3A 0.5922(4) 0.4717(3) 0.8576(2) 0.0413(7) Uani d 1
H H3A 0.6809 0.493 0.9187 0.05 Uiso calc 1
C C4A 0.4447(4) 0.4077(3) 0.8520(2) 0.0432(7) Uani d 1
H H4A 0.434 0.3845 0.9077 0.052 Uiso calc 1
C C5A 0.3139(4) 0.3787(2) 0.7625(2) 0.0379(6) Uani d 1
H H5A 0.2141 0.3357 0.7583 0.046 Uiso calc 1
C C6A 0.3264(3) 0.4123(2) 0.6768(2) 0.0293(5) Uani d 1
C C7A 0.1797(3) 0.3771(2) 0.5874(2) 0.0304(5) Uani d 1
H H7A 0.0935 0.3234 0.5857 0.037 Uiso calc 1
C C8A -0.0028(3) 0.3905(2) 0.3481(2) 0.0332(6) Uani d 1
C C9A -0.1453(3) 0.3260(3) 0.2512(2) 0.0377(6) Uani d 1
C C10A -0.2442(4) 0.2256(3) 0.2388(3) 0.0591(9) Uani d 1
H H10A -0.2231 0.1967 0.2923 0.071 Uiso calc 1
C C11A -0.3751(5) 0.1674(4) 0.1466(3) 0.0792(14) Uani d 1
H H11A -0.442 0.0998 0.1386 0.095 Uiso calc 1
C C12A -0.4059(5) 0.2095(4) 0.0675(3) 0.0773(14) Uani d 1
H H12A -0.4945 0.1706 0.006 0.093 Uiso calc 1
C C13A -0.3079(5) 0.3078(4) 0.0780(3) 0.0688(12) Uani d 1
H H13A -0.3292 0.3351 0.0233 0.083 Uiso calc 1
C C14A -0.1769(4) 0.3674(3) 0.1692(2) 0.0494(8) Uani d 1
H H14A -0.1103 0.4346 0.1761 0.059 Uiso calc 1
Pb Pb1B 0.77237(2) -0.08040(2) 0.47237(2) 0.03558(3) Uani d 1
O O1B 1.0121(2) 0.04723(18) 0.60986(16) 0.0397(5) Uani d 1
O O2B 0.5972(3) -0.04032(18) 0.34333(16) 0.0446(5) Uani d 1
N N1B 0.7023(3) 0.11001(19) 0.54610(18) 0.0324(5) Uani d 1
N N2B 0.5687(3) 0.12917(19) 0.47991(18) 0.0348(5) Uani d 1
C C1B 1.0122(3) 0.1219(2) 0.7105(2) 0.0335(6) Uani d 1
C C2B 1.1355(4) 0.1321(3) 0.8009(3) 0.0443(7) Uani d 1
H H2B 1.2136 0.0842 0.7912 0.053 Uiso calc 1
C C3B 1.1424(4) 0.2125(3) 0.9044(3) 0.0510(8) Uani d 1
H H3B 1.2247 0.2173 0.9636 0.061 Uiso calc 1
C C4B 1.0303(4) 0.2852(3) 0.9216(3) 0.0557(9) Uani d 1
H H4B 1.0373 0.3399 0.9915 0.067 Uiso calc 1
C C5B 0.9073(4) 0.2761(3) 0.8341(3) 0.0479(8) Uani d 1
H H5B 0.8316 0.3257 0.8456 0.057 Uiso calc 1
C C6B 0.8931(3) 0.1938(2) 0.7277(2) 0.0340(6) Uani d 1
C C7B 0.7554(3) 0.1906(2) 0.6429(2) 0.0357(6) Uani d 1
H H7B 0.7004 0.253 0.6604 0.043 Uiso calc 1
C C8B 0.5305(3) 0.0489(2) 0.3789(2) 0.0324(6) Uani d 1
C C9B 0.3971(3) 0.0648(2) 0.2984(2) 0.0322(6) Uani d 1
C C10B 0.3363(4) 0.1673(3) 0.3229(2) 0.0408(7) Uani d 1
H H10B 0.3732 0.2265 0.3928 0.049 Uiso calc 1
C C11B 0.2207(4) 0.1814(3) 0.2435(3) 0.0563(9) Uani d 1
H H11B 0.1825 0.2511 0.2593 0.068 Uiso calc 1
C C12B 0.1623(4) 0.0921(3) 0.1410(3) 0.0601(9) Uani d 1
H H12B 0.0847 0.1018 0.0877 0.072 Uiso calc 1
C C13B 0.2180(4) -0.0109(3) 0.1170(3) 0.0529(8) Uani d 1
H H13B 0.1759 -0.0713 0.0481 0.063 Uiso calc 1
C C14B 0.3359(4) -0.0256(3) 0.1942(2) 0.0423(7) Uani d 1
H H14B 0.3746 -0.0951 0.1771 0.051 Uiso calc 1

loop_
_atom_site_aniso_label
_atom_site_aniso_U_11
_atom_site_aniso_U_22
_atom_site_aniso_U_33
_atom_site_aniso_U_12
_atom_site_aniso_U_13
_atom_site_aniso_U_23
Pb1A 0.02539(5) 0.03970(6) 0.03983(6) 0.00318(4) 0.01028(4) 0.02113(5)
O1A 0.0265(9) 0.0655(13) 0.0364(10) 0.0106(9) 0.0132(8) 0.0319(10)
O2A 0.0304(10) 0.0584(13) 0.0388(11) 0.0033(9) 0.0096(8) 0.0271(10)
N1A 0.0251(11) 0.0335(11) 0.0296(11) 0.0048(9) 0.0078(9) 0.0121(9)
N2A 0.0253(11) 0.0361(12) 0.0315(12) 0.0016(9) 0.0056(9) 0.0115(10)
C1A 0.0292(13) 0.0425(15) 0.0296(13) 0.0141(11) 0.0131(11) 0.0179(12)
C2A 0.0276(14) 0.0575(18) 0.0359(15) 0.0070(13) 0.0109(11) 0.0215(14)
C3A 0.0379(16) 0.0576(19) 0.0317(15) 0.0123(14) 0.0072(12) 0.0219(14)
C4A 0.0500(18) 0.0553(18) 0.0340(15) 0.0111(15) 0.0124(13) 0.0274(14)
C5A 0.0390(16) 0.0430(16) 0.0386(15) 0.0045(12) 0.0128(12) 0.0234(13)
C6A 0.0307(13) 0.0310(13) 0.0300(13) 0.0086(10) 0.0113(10) 0.0142(11)
C7A 0.0292(13) 0.0288(13) 0.0356(14) 0.0055(10) 0.0100(11) 0.0146(11)
C8A 0.0229(13) 0.0439(15) 0.0308(14) 0.0084(11) 0.0086(10) 0.0118(12)
C9A 0.0267(14) 0.0519(17) 0.0307(14) 0.0114(12) 0.0094(11) 0.0106(13)
C10A 0.0476(19) 0.076(2) 0.0379(18) -0.0128(17) 0.0081(15) 0.0135(17)
C11A 0.052(2) 0.106(3) 0.045(2) -0.028(2) 0.0095(17) 0.005(2)
C12A 0.038(2) 0.125(4) 0.035(2) 0.015(2) 0.0004(15) 0.001(2)
C13A 0.061(2) 0.099(3) 0.0372(19) 0.035(2) 0.0021(17) 0.018(2)
C14A 0.0506(19) 0.062(2) 0.0350(16) 0.0240(16) 0.0096(14) 0.0162(15)
Pb1B 0.02857(6) 0.03555(6) 0.04498(7) 0.01248(4) 0.01379(5) 0.01524(5)
O1B 0.0261(10) 0.0526(12) 0.0382(11) 0.0107(9) 0.0113(8) 0.0139(9)
O2B 0.0389(11) 0.0518(12) 0.0380(11) 0.0230(10) 0.0092(9) 0.0098(9)
N1B 0.0248(11) 0.0353(12) 0.0364(12) 0.0074(9) 0.0066(9) 0.0140(10)
N2B 0.0292(12) 0.0375(12) 0.0355(12) 0.0093(9) 0.0041(9) 0.0137(10)
C1B 0.0254(13) 0.0419(15) 0.0351(14) 0.0026(11) 0.0113(11) 0.0167(12)
C2B 0.0321(15) 0.064(2) 0.0461(18) 0.0131(14) 0.0114(13) 0.0304(16)
C3B 0.0363(17) 0.076(2) 0.0360(17) 0.0044(16) 0.0014(13) 0.0237(16)
C4B 0.0420(18) 0.073(2) 0.0347(17) 0.0035(16) 0.0060(14) 0.0068(16)
C5B 0.0386(17) 0.0500(18) 0.0430(17) 0.0103(14) 0.0094(14) 0.0061(14)
C6B 0.0292(13) 0.0365(14) 0.0329(14) 0.0025(11) 0.0084(11) 0.0112(12)
C7B 0.0308(14) 0.0343(14) 0.0402(16) 0.0089(11) 0.0094(12) 0.0127(12)
C8B 0.0253(13) 0.0356(14) 0.0377(15) 0.0070(11) 0.0124(11) 0.0141(12)
C9B 0.0216(12) 0.0404(15) 0.0366(14) 0.0049(11) 0.0093(11) 0.0170(12)
C10B 0.0321(15) 0.0442(16) 0.0418(16) 0.0098(12) 0.0080(12) 0.0132(13)
C11B 0.0456(19) 0.062(2) 0.065(2) 0.0261(17) 0.0087(16) 0.0286(19)
C12B 0.0405(19) 0.084(3) 0.052(2) 0.0200(18) -0.0027(15) 0.0284(19)
C13B 0.0408(18) 0.063(2) 0.0410(18) 0.0066(16) 0.0011(14) 0.0124(16)
C14B 0.0371(16) 0.0456(17) 0.0417(17) 0.0078(13) 0.0096(13) 0.0156(14)

loop_
_atom_type_symbol
_atom_type_description
_atom_type_scat_dispersion_real
_atom_type_scat_dispersion_imag
_atom_type_scat_source
C C 0.0033 0.0016 'International Tables Vol C Tables 4.2.6.8 and 6.1.1.4'
H H 0 0 'International Tables Vol C Tables 4.2.6.8 and 6.1.1.4'
N N 0.0061 0.0033 'International Tables Vol C Tables 4.2.6.8 and 6.1.1.4'
O O 0.0106 0.006 'International Tables Vol C Tables 4.2.6.8 and 6.1.1.4'
Pb Pb -3.3944 10.1111 'International Tables Vol C Tables 4.2.6.8 and 6.1.1.4'

loop_
_geom_angle_atom_site_label_1
_geom_angle_atom_site_label_2
_geom_angle_atom_site_label_3
_geom_angle_site_symmetry_1
_geom_angle_site_symmetry_3
_geom_angle
O2A Pb1A O1A . 2_666 85.92(7)
O2A Pb1A O1A . . 125.74(7)
O1A Pb1A O1A 2_666 . 68.58(7)
O2A Pb1A N1A . . 66.78(7)
O1A Pb1A N1A 2_666 . 101.56(7)
O1A Pb1A N1A . . 72.48(7)
C1A O1A Pb1A . 2_666 119.29(16)
C1A O1A Pb1A . . 125.62(16)
Pb1A O1A Pb1A 2_666 . 111.42(7)
C8A O2A Pb1A . . 116.58(16)
C7A N1A N2A . . 114.7(2)
C7A N1A Pb1A . . 128.26(17)
N2A N1A Pb1A . . 116.06(15)
C8A N2A N1A . . 111.5(2)
O1A C1A C2A . . 119.9(2)
O1A C1A C6A . . 122.0(2)
C2A C1A C6A . . 118.1(2)
C3A C2A C1A . . 120.9(3)
C3A C2A H2A . . 119.6
C1A C2A H2A . . 119.6
C2A C3A C4A . . 121.4(3)
C2A C3A H3A . . 119.3
C4A C3A H3A . . 119.3
C5A C4A C3A . . 118.7(3)
C5A C4A H4A . . 120.6
C3A C4A H4A . . 120.6
C4A C5A C6A . . 121.9(3)
C4A C5A H5A . . 119
C6A C5A H5A . . 119
C5A C6A C1A . . 119.0(2)
C5A C6A C7A . . 116.7(2)
C1A C6A C7A . . 124.3(2)
N1A C7A C6A . . 126.7(2)
N1A C7A H7A . . 116.7
C6A C7A H7A . . 116.7
O2A C8A N2A . . 126.4(2)
O2A C8A C9A . . 117.6(2)
N2A C8A C9A . . 116.0(2)
C10A C9A C14A . . 119.3(3)
C10A C9A C8A . . 122.0(3)
C14A C9A C8A . . 118.7(3)
C9A C10A C11A . . 120.2(4)
C9A C10A H10A . . 119.9
C11A C10A H10A . . 119.9
C12A C11A C10A . . 120.0(4)
C12A C11A H11A . . 120
C10A C11A H11A . . 120
C13A C12A C11A . . 120.4(3)
C13A C12A H12A . . 119.8
C11A C12A H12A . . 119.8
C12A C13A C14A . . 120.6(4)
C12A C13A H13A . . 119.7
C14A C13A H13A . . 119.7
C13A C14A C9A . . 119.5(4)
C13A C14A H14A . . 120.3
C9A C14A H14A . . 120.3
O2B Pb1B O1B . 2_756 86.73(7)
O2B Pb1B O1B . . 127.32(7)
O1B Pb1B O1B 2_756 . 69.80(8)
O2B Pb1B N1B . . 66.89(7)
O1B Pb1B N1B 2_756 . 102.25(7)
O1B Pb1B N1B . . 72.92(7)
C1B O1B Pb1B . 2_756 120.53(16)
C1B O1B Pb1B . . 125.45(16)
Pb1B O1B Pb1B 2_756 . 110.20(8)
C8B O2B Pb1B . . 116.82(17)
C7B N1B N2B . . 114.6(2)
C7B N1B Pb1B . . 129.00(18)
N2B N1B Pb1B . . 115.69(15)
C8B N2B N1B . . 111.4(2)
O1B C1B C2B . . 119.9(3)
O1B C1B C6B . . 121.5(2)
C2B C1B C6B . . 118.6(3)
C3B C2B C1B . . 120.7(3)
C3B C2B H2B . . 119.6
C1B C2B H2B . . 119.6
C4B C3B C2B . . 121.2(3)
C4B C3B H3B . . 119.4
C2B C3B H3B . . 119.4
C3B C4B C5B . . 119.1(3)
C3B C4B H4B . . 120.5
C5B C4B H4B . . 120.5
C4B C5B C6B . . 121.7(3)
C4B C5B H5B . . 119.1
C6B C5B H5B . . 119.1
C5B C6B C1B . . 118.7(3)
C5B C6B C7B . . 116.5(3)
C1B C6B C7B . . 124.9(2)
N1B C7B C6B . . 126.2(3)
N1B C7B H7B . . 116.9
C6B C7B H7B . . 116.9
O2B C8B N2B . . 126.5(2)
O2B C8B C9B . . 117.1(2)
N2B C8B C9B . . 116.4(2)
C10B C9B C14B . . 119.4(3)
C10B C9B C8B . . 121.9(2)
C14B C9B C8B . . 118.6(2)
C11B C10B C9B . . 120.0(3)
C11B C10B H10B . . 120
C9B C10B H10B . . 120
C12B C11B C10B . . 120.0(3)
C12B C11B H11B . . 120
C10B C11B H11B . . 120
C13B C12B C11B . . 120.4(3)
C13B C12B H12B . . 119.8
C11B C12B H12B . . 119.8
C12B C13B C14B . . 120.5(3)
C12B C13B H13B . . 119.8
C14B C13B H13B . . 119.8
C13B C14B C9B . . 119.6(3)
C13B C14B H14B . . 120.2
C9B C14B H14B . . 120.2

loop_
_geom_bond_atom_site_label_1
_geom_bond_atom_site_label_2
_geom_bond_site_symmetry_2
_geom_bond_distance
_geom_bond_publ_flag
Pb1A O2A . 2.330(2) y
Pb1A O1A 2_666 2.3974(19) y
Pb1A O1A . 2.4032(18) y
Pb1A N1A . 2.413(2) y
Pb1A N2A 2_566 3.042(3) y
O1A C1A . 1.336(3) ?
O1A Pb1A 2_666 2.3973(19) ?
O2A C8A . 1.284(3) ?
N1A C7A . 1.285(3) ?
N1A N2A . 1.398(3) ?
N2A C8A . 1.319(3) ?
C1A C2A . 1.404(4) ?
C1A C6A . 1.414(4) ?
C2A C3A . 1.379(4) ?
C2A H2A . 0.93 ?
C3A C4A . 1.379(4) ?
C3A H3A . 0.93 ?
C4A C5A . 1.372(4) ?
C4A H4A . 0.93 ?
C5A C6A . 1.406(4) ?
C5A H5A . 0.93 ?
C6A C7A . 1.444(4) ?
C7A H7A . 0.93 ?
C8A C9A . 1.486(4) ?
C9A C10A . 1.376(5) ?
C9A C14A . 1.397(4) ?
C10A C11A . 1.386(5) ?
C10A H10A . 0.93 ?
C11A C12A . 1.368(6) ?
C11A H11A . 0.93 ?
C12A C13A . 1.360(6) ?
C12A H12A . 0.93 ?
C13A C14A . 1.381(5) ?
C13A H13A . 0.93 ?
C14A H14A . 0.93 ?
Pb1B O2B . 2.307(2) y
Pb1B O1B 2_756 2.3881(19) y
Pb1B O1B . 2.3935(19) y
Pb1B N1B . 2.415(2) y
Pb1B N2B 2_656 3.107(3) y
O1B C1B . 1.342(3) ?
O1B Pb1B 2_756 2.3881(19) ?
O2B C8B . 1.281(3) ?
N1B C7B . 1.282(3) ?
N1B N2B . 1.396(3) ?
N2B C8B . 1.318(3) ?
C1B C2B . 1.400(4) ?
C1B C6B . 1.411(4) ?
C2B C3B . 1.380(4) ?
C2B H2B . 0.93 ?
C3B C4B . 1.371(5) ?
C3B H3B . 0.93 ?
C4B C5B . 1.375(4) ?
C4B H4B . 0.93 ?
C5B C6B . 1.405(4) ?
C5B H5B . 0.93 ?
C6B C7B . 1.450(4) ?
C7B H7B . 0.93 ?
C8B C9B . 1.492(4) ?
C9B C10B . 1.386(4) ?
C9B C14B . 1.400(4) ?
C10B C11B . 1.383(4) ?
C10B H10B . 0.93 ?
C11B C12B . 1.378(5) ?
C11B H11B . 0.93 ?
C12B C13B . 1.371(5) ?
C12B H12B . 0.93 ?
C13B C14B . 1.377(4) ?
C13B H13B . 0.93 ?
C14B H14B . 0.93 ?
